data_8100339
loop_
_publ_author_name
'Xie, Lin-Ming'
'Wanf, Guo-Ping'
'He, Hong-Yin'
'Zhu, Long-Guanu'

_publ_section_title
;
Crystal structure of (1-cyclopropyl-6-fluoro-7-chloro- 1,4-dihydro-
4-oxo-3-quinolinecarboxylato)chloro(2,2'-bipyridine)copper(II) dihydrate, 
CuCl(C~10~H~8~N~2~)(C~13~H~8~NClFO~3~) &#x00B7; 2H~2~O
;
_journal_issue 2
_journal_name_full 'Zeitschrift f\"ur Kristallographie - New Crystal Structures'
_journal_page_first 245
_journal_page_last 246
_journal_volume 218
_journal_year 2003
_chemical_formula_structural '[CuCl(C10 H8 N2)(C13 H8 N Cl FO3)] . 2H2 O'
_chemical_formula_sum 'C23 H20 Cl2 Cu F N3 O5'
_space_group_IT_number 2
_symmetry_cell_setting triclinic
_symmetry_Int_Tables_number 2
_symmetry_space_group_name_Hall '-P 1'
_symmetry_space_group_name_H-M 'P -1'
_cell_angle_alpha 95.77(3)
_cell_angle_beta 99.10(2)
_cell_angle_gamma 98.65(2)
_cell_formula_units_Z 2
_cell_length_a 10.329(2)
_cell_length_b 11.417(4)
_cell_length_c 10.225(3)
_cell_measurement_temperature 20.0
_cell_volume 1167.6(6)
_diffrn_ambient_temperature 293
_exptl_crystal_density_diffrn 1.627
_refine_ls_R_factor_obs 0.0500
_refine_ls_wR_factor_obs 0.0610
_cod_depositor_comments
;
 Correcting the _chemical_formula_sum data item value by changing it from
 'C23 H20 Cl Cu F N3 O5' to 'C23 H20 Cl2 Cu F N3 O5' after consulting the
 original publication.

 Antanas Vaitkus,
 2017-09-11
;
_cod_original_formula_sum 'C23 H20 Cl1 Cu1 F1 N3 O5'
_cod_database_code 8100339

loop_
_symmetry_equiv_pos_as_xyz
'  +x,  +y,  +z'
'  -x,  -y,  -z'

loop_
_atom_site_aniso_label
_atom_site_aniso_U_11
_atom_site_aniso_U_22
_atom_site_aniso_U_33
_atom_site_aniso_U_12
_atom_site_aniso_U_13
_atom_site_aniso_U_23
Cu 0.0385(4) 0.0263(3) 0.0294(3) 0.0159(3) 0.0016(3) 0.0023(2)
Cl1 0.0472(8) 0.0242(6) 0.0548(8) 0.0120(6) 0.0052(6) 0.0055(6)
Cl2 0.102(1) 0.0554(9) 0.0430(8) 0.0465(9) 0.0148(8) -0.0043(7)
F 0.082(2) 0.046(2) 0.029(2) 0.029(2) 0.002(2) 0.000(1)
O1 0.071(3) 0.056(2) 0.029(2) 0.038(2) 0.004(2) 0.004(2)
O2 0.052(2) 0.034(2) 0.030(2) 0.022(2) 0.000(2) -0.002(1)
O3 0.046(2) 0.034(2) 0.033(2) 0.023(2) 0.007(2) 0.007(1)
O4 0.073(3) 0.078(3) 0.077(3) 0.038(3) -0.005(2) -0.020(3)
O5 0.059(3) 0.054(2) 0.045(2) 0.014(2) 0.012(2) -0.006(2)
N1 0.041(2) 0.025(2) 0.033(2) 0.015(2) 0.004(2) 0.007(2)
N2 0.038(2) 0.023(2) 0.029(2) 0.010(2) 0.003(2) 0.002(2)
N3 0.033(2) 0.024(2) 0.032(2) 0.009(2) 0.003(2) 0.002(2)
C1 0.036(3) 0.036(3) 0.033(3) 0.015(2) 0.002(2) 0.003(2)
C2 0.037(3) 0.026(2) 0.026(2) 0.011(2) 0.002(2) 0.004(2)
C3 0.031(3) 0.022(2) 0.032(3) 0.007(2) -0.001(2) 0.004(2)
C4 0.038(3) 0.021(2) 0.030(3) 0.006(2) 0.004(2) 0.003(2)
C5 0.042(3) 0.026(3) 0.031(3) 0.009(2) 0.002(2) 0.005(2)
C6 0.052(3) 0.030(3) 0.030(3) 0.010(2) 0.002(2) 0.005(2)
C7 0.057(4) 0.026(3) 0.034(3) 0.013(2) 0.007(2) -0.004(2)
C8 0.043(3) 0.025(2) 0.042(3) 0.015(2) -0.002(2) 0.005(2)
C9 0.035(3) 0.021(2) 0.030(3) 0.007(2) 0.002(2) 0.004(2)
C10 0.044(3) 0.031(3) 0.030(3) 0.010(2) 0.003(2) 0.007(2)
C11 0.043(3) 0.029(3) 0.046(3) 0.021(2) 0.001(2) 0.010(2)
C12 0.052(4) 0.042(3) 0.072(4) 0.019(3) 0.003(3) 0.004(3)
C13 0.108(6) 0.084(5) 0.049(4) 0.068(5) -0.005(4) 0.006(3)
C14 0.042(3) 0.032(3) 0.033(3) 0.009(2) -0.001(2) 0.003(2)
C15 0.048(3) 0.037(3) 0.035(3) 0.011(3) 0.005(2) -0.003(2)
C16 0.051(3) 0.033(3) 0.045(3) 0.017(3) 0.009(3) -0.004(2)
C17 0.044(3) 0.025(3) 0.041(3) 0.010(2) 0.005(2) -0.003(2)
C18 0.031(3) 0.019(2) 0.034(3) 0.006(2) 0.001(2) 0.000(2)
C19 0.031(3) 0.020(2) 0.035(3) 0.008(2) 0.005(2) 0.003(2)
C20 0.038(3) 0.028(3) 0.041(3) 0.012(2) 0.001(2) 0.005(2)
C21 0.044(3) 0.040(3) 0.036(3) 0.011(3) -0.001(2) 0.009(2)
C22 0.047(3) 0.043(3) 0.033(3) 0.018(3) 0.006(2) 0.002(2)
C23 0.042(3) 0.033(3) 0.036(3) 0.015(2) 0.007(2) 0.002(2)

loop_
_atom_site_label
_atom_site_fract_x
_atom_site_fract_y
_atom_site_fract_z
_atom_site_U_iso_or_equiv
_atom_site_thermal_displace_type
_atom_site_calc_flag
_atom_site_calc_attached_atom
Cu 0.65888(6) 0.07378(5) 0.41371(6) 0.0309 Uani ? ?
Cl1 0.8225(1) 0.2603(1) 0.4166(1) 0.0418 Uani ? ?
Cl2 0.2671(2) 0.5448(1) 0.8623(1) 0.0638 Uani ? ?
F 0.4374(3) 0.3710(3) 0.9242(3) 0.0518 Uani ? ?
O1 0.4302(4) 0.1811(3) 0.1090(3) 0.0496 Uani ? ?
O2 0.5420(3) 0.0820(3) 0.2498(3) 0.0379 Uani ? ?
O3 0.5466(3) 0.1553(3) 0.5196(3) 0.0355 Uani ? ?
O4 0.8572(5) 0.2104(4) 0.0924(5) 0.0777 Uani ? ?
O5 0.5989(4) 0.1343(3) 0.9312(4) 0.0527 Uani ? ?
N1 0.3237(4) 0.4041(3) 0.3870(4) 0.0322 Uani ? ?
N2 0.7526(4) -0.0438(3) 0.3201(4) 0.0300 Uani ? ?
N3 0.7551(4) 0.0153(3) 0.5723(4) 0.0298 Uani ? ?
C1 0.4758(5) 0.1666(4) 0.2240(5) 0.0348 Uani ? ?
C2 0.4460(5) 0.2457(4) 0.3371(4) 0.0294 Uani ? ?
C3 0.4796(5) 0.2320(4) 0.4741(5) 0.0291 Uani ? ?
C4 0.4304(5) 0.3110(4) 0.5673(5) 0.0298 Uani ? ?
C5 0.4599(5) 0.3051(4) 0.7062(5) 0.0329 Uani ? ?
C6 0.4104(5) 0.3776(4) 0.7930(5) 0.0373 Uani ? ?
C7 0.3317(5) 0.4597(4) 0.7485(5) 0.0388 Uani ? ?
C8 0.3035(5) 0.4697(4) 0.6155(5) 0.0366 Uani ? ?
C9 0.3516(5) 0.3960(4) 0.5242(4) 0.0287 Uani ? ?
C10 0.3714(5) 0.3326(4) 0.3023(5) 0.0348 Uani ? ?
C11 0.2462(5) 0.4945(4) 0.3400(5) 0.0382 Uani ? ?
C12 0.1014(6) 0.4737(5) 0.3299(7) 0.0555 Uani ? ?
C13 0.1586(8) 0.4716(7) 0.2091(6) 0.0768 Uani ? ?
C14 0.7454(5) -0.0683(4) 0.1874(5) 0.0363 Uani ? ?
C15 0.8125(5) -0.1490(5) 0.1323(5) 0.0404 Uani ? ?
C16 0.8937(5) -0.2062(4) 0.2151(5) 0.0423 Uani ? ?
C17 0.9062(5) -0.1811(4) 0.3530(5) 0.0371 Uani ? ?
C18 0.8312(5) -0.0999(4) 0.4019(5) 0.0285 Uani ? ?
C19 0.8339(4) -0.0658(4) 0.5452(5) 0.0282 Uani ? ?
C20 0.9099(5) -0.1124(4) 0.6457(5) 0.0357 Uani ? ?
C21 0.9043(5) -0.0729(5) 0.7787(5) 0.0405 Uani ? ?
C22 0.8252(5) 0.0100(5) 0.8056(5) 0.0402 Uani ? ?
C23 0.7530(5) 0.0531(4) 0.7012(5) 0.0363 Uani ? ?
H1 0.5205 0.2526 0.7377 0.0495 Uiso ? ?
H2 0.2433 0.5107 0.5851 0.0495 Uiso ? ?
H3 0.3482 0.3398 0.2129 0.0495 Uiso ? ?
H4 0.2953 0.5742 0.3751 0.0495 Uiso ? ?
H5 0.0582 0.4013 0.3573 0.0495 Uiso ? ?
H6 0.0563 0.5298 0.3542 0.0495 Uiso ? ?
H7 0.1537 0.5297 0.1650 0.0495 Uiso ? ?
H8 0.1505 0.3982 0.1544 0.0495 Uiso ? ?
H9 0.6860 -0.0389 0.1352 0.0495 Uiso ? ?
H10 0.7919 -0.1690 0.0328 0.0495 Uiso ? ?
H11 0.9508 -0.2573 0.1744 0.0495 Uiso ? ?
H12 0.9783 -0.2080 0.4189 0.0495 Uiso ? ?
H13 0.9795 -0.1676 0.6212 0.0495 Uiso ? ?
H14 0.9697 -0.1057 0.8450 0.0495 Uiso ? ?
H15 0.8264 0.0445 0.8967 0.0495 Uiso ? ?
H16 0.6948 0.1167 0.7145 0.0495 Uiso ? ?
H17 0.7677 0.1947 0.0396 0.0495 Uiso ? ?
H18 0.8179 0.2228 0.1806 0.0495 Uiso ? ?
H19 0.5235 0.1427 0.9707 0.0495 Uiso ? ?
H20 0.5570 0.0539 0.8780 0.0495 Uiso ? ?

loop_
_geom_bond_atom_site_label_1
_geom_bond_atom_site_label_2
_geom_bond_distance
_geom_bond_site_symmetry_1
_geom_bond_site_symmetry_2
_geom_bond_publ_flag
Cu Cl(1) 2.507(1) ? ? yes
Cu O(2) 1.923(3) ? ? yes
Cu O(3) 1.976(3) ? ? yes
Cu N(2) 2.020(4) ? ? yes
Cu N(3) 1.992(4) ? ? yes
Cl(2) C(7) 1.719(5) ? ? yes
F C(6) 1.338(5) ? ? yes
O(1) C(1) 1.234(6) ? ? yes
O(2) C(1) 1.290(6) ? ? yes
O(3) C(3) 1.274(5) ? ? yes
N(1) C(9) 1.403(6) ? ? yes
N(1) C(10) 1.332(6) ? ? yes
N(1) C(11) 1.471(6) ? ? yes
N(2) C(14) 1.345(6) ? ? yes
N(2) C(18) 1.348(6) ? ? yes
N(3) C(19) 1.358(6) ? ? yes
N(3) C(23) 1.350(6) ? ? yes
C(1) C(2) 1.495(6) ? ? yes
C(2) C(3) 1.419(6) ? ? yes
C(2) C(10) 1.385(6) ? ? yes
C(3) C(4) 1.449(7) ? ? yes
C(4) C(5) 1.416(6) ? ? yes
C(4) C(9) 1.417(6) ? ? yes
C(5) C(6) 1.363(7) ? ? yes
C(6) C(7) 1.395(7) ? ? yes
C(7) C(8) 1.365(7) ? ? yes
C(8) C(9) 1.392(7) ? ? yes
C(11) C(12) 1.464(8) ? ? yes
C(11) C(13) 1.467(8) ? ? yes
C(12) C(13) 1.451(9) ? ? yes
C(14) C(15) 1.363(7) ? ? yes
C(15) C(16) 1.378(7) ? ? yes
C(16) C(17) 1.393(7) ? ? yes
C(17) C(18) 1.398(7) ? ? yes
C(18) C(19) 1.472(6) ? ? yes
C(19) C(20) 1.391(6) ? ? yes
C(20) C(21) 1.402(7) ? ? yes
C(21) C(22) 1.375(7) ? ? yes
C(22) C(23) 1.379(7) ? ? yes
